data_7154652
loop_
_publ_author_name
'Chen, Guo-Qiang'
'T\"urkyilmaz, Fatma'
'Daniliuc, Constantin G.'
'Bannwarth, Christoph'
'Grimme, Stefan'
'Kehr, Gerald'
'Erker, Gerhard'

_publ_section_title
;
 Enamine/butadienylborane cycloaddition in the frustrated Lewis pair
 regime.
;
_journal_issue 42
_journal_name_full 'Organic &amp; biomolecular chemistry'
_journal_page_first 10477
_journal_page_last 10486
_journal_paper_doi 10.1039/c5ob01602a
_journal_volume 13
_journal_year 2015
_chemical_formula_sum 'C28 H26 B F10 N'
_chemical_formula_weight 577.31
_chemical_name_systematic
; 
 ? 
;
_space_group_IT_number 2
_symmetry_cell_setting triclinic
_symmetry_space_group_name_Hall '-P 1'
_symmetry_space_group_name_H-M 'P -1'
_atom_sites_solution_hydrogens geom
_atom_sites_solution_primary direct
_atom_sites_solution_secondary difmap
_audit_creation_method SHELXL-97
_audit_update_record
;
2015-07-07 deposited with the CCDC.
2015-08-19 downloaded from the CCDC.
;
_cell_angle_alpha 84.788(1)
_cell_angle_beta 79.791(1)
_cell_angle_gamma 76.629(2)
_cell_formula_units_Z 2
_cell_length_a 9.0475(2)
_cell_length_b 10.2558(2)
_cell_length_c 14.7499(5)
_cell_measurement_reflns_used 3171
_cell_measurement_temperature 223(2)
_cell_measurement_theta_max 28.28
_cell_measurement_theta_min 4.08
_cell_volume 1308.68(6)
_computing_cell_refinement 'Collect (Nonius B.V., 1998)'
_computing_data_collection 'Collect (Nonius B.V., 1998)'
_computing_data_reduction 'Denzo-SMN (Otwinowski & Minor, 1997)'
_computing_molecular_graphics 'XP (BrukerAXS, 2000)'
_computing_publication_material 'SHELXL-97 (Sheldrick, 1997)'
_computing_structure_refinement 'SHELXL-97 (Sheldrick, 1997)'
_computing_structure_solution 'SHELXS-97 (Sheldrick, 1990)'
_diffrn_ambient_temperature 223(2)
_diffrn_measured_fraction_theta_full 0.961
_diffrn_measured_fraction_theta_max 0.961
_diffrn_measurement_device_type 'Nonius KappaCCD APEXII'
_diffrn_measurement_method '\w and \f scans'
_diffrn_radiation_monochromator 'Montel mirror'
_diffrn_radiation_source 'rotating anode Nonius FR591'
_diffrn_radiation_type MoK\a
_diffrn_radiation_wavelength 0.71073
_diffrn_reflns_av_R_equivalents 0.053
_diffrn_reflns_av_sigmaI/netI 0.0531
_diffrn_reflns_limit_h_max 10
_diffrn_reflns_limit_h_min -10
_diffrn_reflns_limit_k_max 12
_diffrn_reflns_limit_k_min -12
_diffrn_reflns_limit_l_max 16
_diffrn_reflns_limit_l_min -17
_diffrn_reflns_number 11743
_diffrn_reflns_theta_full 25.00
_diffrn_reflns_theta_max 25.00
_diffrn_reflns_theta_min 4.09
_exptl_absorpt_coefficient_mu 0.134
_exptl_absorpt_correction_T_max 0.9946
_exptl_absorpt_correction_T_min 0.9736
_exptl_absorpt_correction_type multi-scan
_exptl_absorpt_process_details 'Denzo (Otwinowski, Borek, Majewski & Minor, 2003)'
_exptl_crystal_colour yellow
_exptl_crystal_density_diffrn 1.465
_exptl_crystal_density_method 'not measured'
_exptl_crystal_description plate
_exptl_crystal_F_000 592
_exptl_crystal_size_max 0.20
_exptl_crystal_size_mid 0.10
_exptl_crystal_size_min 0.04
_refine_diff_density_max 0.269
_refine_diff_density_min -0.201
_refine_diff_density_rms 0.055
_refine_ls_extinction_method none
_refine_ls_goodness_of_fit_ref 1.110
_refine_ls_hydrogen_treatment constr
_refine_ls_matrix_type full
_refine_ls_number_parameters 362
_refine_ls_number_reflns 4426
_refine_ls_number_restraints 0
_refine_ls_restrained_S_all 1.110
_refine_ls_R_factor_all 0.1011
_refine_ls_R_factor_gt 0.0705
_refine_ls_shift/su_max 0.000
_refine_ls_shift/su_mean 0.000
_refine_ls_structure_factor_coef Fsqd
_refine_ls_weighting_details 'calc w=1/[\s^2^(Fo^2^)+(0.0212P)^2^+2.3843P] where P=(Fo^2^+2Fc^2^)/3'
_refine_ls_weighting_scheme calc
_refine_ls_wR_factor_gt 0.1356
_refine_ls_wR_factor_ref 0.1560
_reflns_number_gt 3246
_reflns_number_total 4426
_reflns_threshold_expression >2sigma(I)
_cod_data_source_file c5ob01602a2.cif
_cod_data_source_block erk7724
_cod_depositor_comments 'Adding full bibliography for 7154649--7154656.cif.'
_cod_original_sg_symbol_H-M P-1
_cod_database_code 7154652

loop_
_symmetry_equiv_pos_as_xyz
'x, y, z'
'-x, -y, -z'

loop_
_atom_site_label
_atom_site_type_symbol
_atom_site_fract_x
_atom_site_fract_y
_atom_site_fract_z
_atom_site_U_iso_or_equiv
_atom_site_adp_type
_atom_site_occupancy
_atom_site_symmetry_multiplicity
_atom_site_calc_flag
_atom_site_refinement_flags
N1 N 0.4681(3) 0.7424(3) 0.25953(19) 0.0326(7) Uani 1 1 d .
C1 C 0.4668(4) 0.7868(3) 0.1537(2) 0.0315(8) Uani 1 1 d .
C2 C 0.2925(4) 0.8050(3) 0.1653(2) 0.0330(8) Uani 1 1 d .
H2 H 0.2461 0.8978 0.1840 0.040 Uiso 1 1 calc R
C3 C 0.2298(4) 0.7858(4) 0.0823(2) 0.0372(9) Uani 1 1 d .
H3 H 0.1225 0.8106 0.0843 0.045 Uiso 1 1 calc R
C4 C 0.3156(5) 0.7358(4) 0.0053(3) 0.0389(9) Uani 1 1 d .
C5 C 0.4866(4) 0.6930(4) -0.0023(3) 0.0425(9) Uani 1 1 d .
H5A H 0.5325 0.7602 -0.0419 0.051 Uiso 1 1 calc R
H5B H 0.5203 0.6083 -0.0335 0.051 Uiso 1 1 calc R
C6 C 0.5520(4) 0.6733(4) 0.0891(2) 0.0373(9) Uani 1 1 d .
H6 H 0.5331 0.5875 0.1199 0.045 Uiso 1 1 calc R
C7 C 0.7277(5) 0.6592(4) 0.0644(3) 0.0478(10) Uani 1 1 d .
H7A H 0.7751 0.6210 0.1185 0.057 Uiso 1 1 calc R
H7B H 0.7679 0.5962 0.0152 0.057 Uiso 1 1 calc R
C8 C 0.7747(5) 0.7920(5) 0.0330(3) 0.0556(12) Uani 1 1 d .
H8A H 0.8868 0.7785 0.0266 0.067 Uiso 1 1 calc R
H8B H 0.7451 0.8220 -0.0275 0.067 Uiso 1 1 calc R
C9 C 0.6993(5) 0.8988(5) 0.1009(3) 0.0577(12) Uani 1 1 d .
H9A H 0.7242 0.9846 0.0763 0.069 Uiso 1 1 calc R
H9B H 0.7399 0.8747 0.1589 0.069 Uiso 1 1 calc R
C10 C 0.5239(4) 0.9146(4) 0.1196(3) 0.0409(9) Uani 1 1 d .
H10A H 0.4802 0.9821 0.1656 0.049 Uiso 1 1 calc R
H10B H 0.4837 0.9493 0.0626 0.049 Uiso 1 1 calc R
C11 C 0.2505(5) 0.7255(4) -0.0806(3) 0.0520(11) Uani 1 1 d .
H11A H 0.1399 0.7600 -0.0697 0.078 Uiso 1 1 calc R
H11B H 0.2726 0.6322 -0.0961 0.078 Uiso 1 1 calc R
H11C H 0.2970 0.7775 -0.1313 0.078 Uiso 1 1 calc R
C12 C 0.6127(4) 0.6493(4) 0.2806(3) 0.0380(9) Uani 1 1 d .
H12A H 0.6993 0.6924 0.2585 0.046 Uiso 1 1 calc R
H12B H 0.6300 0.5679 0.2466 0.046 Uiso 1 1 calc R
C13 C 0.6109(5) 0.6096(4) 0.3819(3) 0.0493(10) Uani 1 1 d .
H13A H 0.7069 0.5455 0.3904 0.059 Uiso 1 1 calc R
H13B H 0.5251 0.5657 0.4049 0.059 Uiso 1 1 calc R
C14 C 0.5939(5) 0.7323(5) 0.4362(3) 0.0576(12) Uani 1 1 d .
H14A H 0.6845 0.7714 0.4179 0.069 Uiso 1 1 calc R
H14B H 0.5851 0.7070 0.5023 0.069 Uiso 1 1 calc R
C15 C 0.4499(5) 0.8344(4) 0.4169(3) 0.0471(10) Uani 1 1 d .
H15A H 0.3587 0.7996 0.4441 0.056 Uiso 1 1 calc R
H15B H 0.4440 0.9177 0.4464 0.056 Uiso 1 1 calc R
C16 C 0.4489(5) 0.8649(4) 0.3142(2) 0.0402(9) Uani 1 1 d .
H16A H 0.3514 0.9266 0.3057 0.048 Uiso 1 1 calc R
H16B H 0.5321 0.9110 0.2891 0.048 Uiso 1 1 calc R
B1 B 0.2901(4) 0.7064(4) 0.2595(3) 0.0299(9) Uani 1 1 d .
C21 C 0.2773(4) 0.5524(3) 0.2438(2) 0.0334(8) Uani 1 1 d .
F22 F 0.5070(3) 0.4150(2) 0.28732(17) 0.0537(6) Uani 1 1 d .
C22 C 0.3710(4) 0.4281(4) 0.2575(3) 0.0376(9) Uani 1 1 d .
F23 F 0.4340(3) 0.1908(2) 0.26340(18) 0.0611(7) Uani 1 1 d .
C23 C 0.3357(5) 0.3069(4) 0.2471(3) 0.0432(10) Uani 1 1 d .
F24 F 0.1606(3) 0.1887(2) 0.21173(18) 0.0681(8) Uani 1 1 d .
C24 C 0.1977(5) 0.3056(4) 0.2217(3) 0.0460(10) Uani 1 1 d .
F25 F -0.0407(3) 0.4257(3) 0.1864(2) 0.0719(8) Uani 1 1 d .
C25 C 0.0978(5) 0.4250(4) 0.2075(3) 0.0453(10) Uani 1 1 d .
F26 F 0.0275(2) 0.6561(2) 0.21026(16) 0.0480(6) Uani 1 1 d .
C26 C 0.1375(4) 0.5436(4) 0.2188(2) 0.0359(8) Uani 1 1 d .
C31 C 0.1601(4) 0.7546(3) 0.3500(2) 0.0328(8) Uani 1 1 d .
F32 F 0.2536(3) 0.5567(2) 0.43799(15) 0.0579(7) Uani 1 1 d .
C32 C 0.1487(4) 0.6728(4) 0.4312(3) 0.0393(9) Uani 1 1 d .
F33 F 0.0337(3) 0.6177(3) 0.58182(17) 0.0819(10) Uani 1 1 d .
C33 C 0.0357(5) 0.7034(5) 0.5068(3) 0.0492(11) Uani 1 1 d .
F34 F -0.1838(3) 0.8515(3) 0.57859(17) 0.0705(8) Uani 1 1 d .
C34 C -0.0741(5) 0.8199(4) 0.5059(3) 0.0463(10) Uani 1 1 d .
F35 F -0.1791(3) 1.0156(3) 0.4245(2) 0.0756(9) Uani 1 1 d .
C35 C -0.0697(5) 0.9027(4) 0.4280(3) 0.0448(10) Uani 1 1 d .
F36 F 0.0313(3) 0.9560(2) 0.27919(18) 0.0676(8) Uani 1 1 d .
C36 C 0.0439(4) 0.8690(4) 0.3529(3) 0.0395(9) Uani 1 1 d .

loop_
_atom_site_aniso_label
_atom_site_aniso_U_11
_atom_site_aniso_U_22
_atom_site_aniso_U_33
_atom_site_aniso_U_23
_atom_site_aniso_U_13
_atom_site_aniso_U_12
N1 0.0348(16) 0.0313(16) 0.0309(16) 0.0021(12) -0.0039(13) -0.0081(13)
C1 0.039(2) 0.0306(18) 0.0251(18) 0.0035(14) -0.0039(15) -0.0104(16)
C2 0.0353(19) 0.0259(18) 0.036(2) 0.0010(15) -0.0054(16) -0.0033(15)
C3 0.037(2) 0.044(2) 0.031(2) 0.0064(16) -0.0061(16) -0.0114(17)
C4 0.048(2) 0.036(2) 0.038(2) 0.0076(16) -0.0134(18) -0.0167(18)
C5 0.048(2) 0.043(2) 0.035(2) -0.0052(17) 0.0008(18) -0.0123(19)
C6 0.040(2) 0.038(2) 0.032(2) 0.0043(16) -0.0028(16) -0.0105(17)
C7 0.043(2) 0.055(3) 0.041(2) 0.0001(19) -0.0013(18) -0.007(2)
C8 0.047(2) 0.076(3) 0.043(3) 0.006(2) 0.004(2) -0.024(2)
C9 0.063(3) 0.063(3) 0.055(3) 0.012(2) -0.007(2) -0.038(2)
C10 0.050(2) 0.035(2) 0.039(2) 0.0072(16) -0.0040(18) -0.0180(18)
C11 0.062(3) 0.061(3) 0.038(2) -0.005(2) -0.010(2) -0.020(2)
C12 0.034(2) 0.040(2) 0.039(2) 0.0039(16) -0.0061(16) -0.0091(17)
C13 0.045(2) 0.059(3) 0.042(2) 0.007(2) -0.0150(19) -0.006(2)
C14 0.061(3) 0.077(3) 0.041(2) -0.002(2) -0.021(2) -0.019(3)
C15 0.054(3) 0.054(3) 0.038(2) -0.0081(19) -0.0088(19) -0.020(2)
C16 0.046(2) 0.039(2) 0.038(2) -0.0053(17) -0.0055(18) -0.0150(18)
B1 0.028(2) 0.030(2) 0.030(2) -0.0016(16) -0.0034(16) -0.0043(17)
C21 0.040(2) 0.035(2) 0.0239(18) 0.0012(14) 0.0023(15) -0.0120(17)
F22 0.0451(14) 0.0386(13) 0.0761(17) 0.0063(11) -0.0140(12) -0.0068(11)
C22 0.037(2) 0.035(2) 0.038(2) -0.0003(16) -0.0017(17) -0.0071(17)
F23 0.0655(16) 0.0295(12) 0.0789(18) 0.0016(11) 0.0021(13) -0.0035(12)
C23 0.053(3) 0.029(2) 0.042(2) 0.0003(16) 0.0037(19) -0.0080(19)
F24 0.103(2) 0.0427(14) 0.0697(17) -0.0038(12) -0.0099(15) -0.0409(15)
C24 0.069(3) 0.033(2) 0.038(2) -0.0014(17) 0.002(2) -0.024(2)
F25 0.0779(19) 0.0630(17) 0.095(2) 0.0094(15) -0.0429(16) -0.0391(15)
C25 0.054(3) 0.047(2) 0.043(2) 0.0057(18) -0.0144(19) -0.024(2)
F26 0.0424(13) 0.0408(13) 0.0624(15) 0.0070(11) -0.0165(11) -0.0104(11)
C26 0.043(2) 0.0318(19) 0.033(2) 0.0037(15) -0.0091(16) -0.0072(17)
C31 0.0337(19) 0.0322(19) 0.034(2) -0.0021(15) -0.0043(15) -0.0109(16)
F32 0.0571(15) 0.0616(16) 0.0382(13) 0.0140(11) 0.0018(11) 0.0076(13)
C32 0.039(2) 0.040(2) 0.035(2) 0.0022(16) -0.0077(17) -0.0004(18)
F33 0.0742(19) 0.107(2) 0.0401(15) 0.0258(15) 0.0105(13) 0.0020(17)
C33 0.049(2) 0.068(3) 0.029(2) 0.0039(19) -0.0026(18) -0.015(2)
F34 0.0562(16) 0.091(2) 0.0485(15) -0.0122(14) 0.0175(12) -0.0003(14)
C34 0.040(2) 0.060(3) 0.035(2) -0.0146(19) 0.0083(18) -0.009(2)
F35 0.0652(18) 0.0551(16) 0.082(2) -0.0008(14) 0.0193(15) 0.0126(14)
C35 0.040(2) 0.037(2) 0.053(3) -0.0094(18) -0.0026(19) -0.0015(18)
F36 0.0655(17) 0.0464(14) 0.0646(17) 0.0199(12) 0.0166(13) 0.0112(12)
C36 0.044(2) 0.033(2) 0.040(2) -0.0006(16) 0.0015(17) -0.0113(18)

loop_
_atom_type_symbol
_atom_type_description
_atom_type_scat_dispersion_real
_atom_type_scat_dispersion_imag
_atom_type_scat_source
C C 0.0033 0.0016 'International Tables Vol C Tables 4.2.6.8 and 6.1.1.4'
H H 0.0000 0.0000 'International Tables Vol C Tables 4.2.6.8 and 6.1.1.4'
B B 0.0013 0.0007 'International Tables Vol C Tables 4.2.6.8 and 6.1.1.4'
N N 0.0061 0.0033 'International Tables Vol C Tables 4.2.6.8 and 6.1.1.4'
F F 0.0171 0.0103 'International Tables Vol C Tables 4.2.6.8 and 6.1.1.4'

loop_
_geom_angle_atom_site_label_1
_geom_angle_atom_site_label_2
_geom_angle_atom_site_label_3
_geom_angle
C12 N1 C16 105.8(3)
C12 N1 C1 115.2(3)
C16 N1 C1 109.6(2)
C12 N1 B1 128.4(3)
C16 N1 B1 109.9(3)
C1 N1 B1 86.2(2)
C2 C1 C10 113.9(3)
C2 C1 C6 112.0(3)
C10 C1 C6 109.0(3)
C2 C1 N1 92.0(2)
C10 C1 N1 116.4(3)
C6 C1 N1 112.7(3)
C3 C2 C1 116.2(3)
C3 C2 B1 125.2(3)
C1 C2 B1 91.6(3)
C3 C2 H2 107.4
C1 C2 H2 107.4
B1 C2 H2 107.4
C4 C3 C2 124.1(3)
C4 C3 H3 117.9
C2 C3 H3 117.9
C3 C4 C5 120.8(3)
C3 C4 C11 123.2(4)
C5 C4 C11 115.9(3)
C4 C5 C6 116.4(3)
C4 C5 H5A 108.2
C6 C5 H5A 108.2
C4 C5 H5B 108.2
C6 C5 H5B 108.2
H5A C5 H5B 107.3
C7 C6 C1 115.4(3)
C7 C6 C5 107.5(3)
C1 C6 C5 110.3(3)
C7 C6 H6 107.8
C1 C6 H6 107.8
C5 C6 H6 107.8
C8 C7 C6 113.4(3)
C8 C7 H7A 108.9
C6 C7 H7A 108.9
C8 C7 H7B 108.9
C6 C7 H7B 108.9
H7A C7 H7B 107.7
C9 C8 C7 111.3(3)
C9 C8 H8A 109.4
C7 C8 H8A 109.4
C9 C8 H8B 109.4
C7 C8 H8B 109.4
H8A C8 H8B 108.0
C8 C9 C10 111.1(4)
C8 C9 H9A 109.4
C10 C9 H9A 109.4
C8 C9 H9B 109.4
C10 C9 H9B 109.4
H9A C9 H9B 108.0
C1 C10 C9 115.6(3)
C1 C10 H10A 108.4
C9 C10 H10A 108.4
C1 C10 H10B 108.4
C9 C10 H10B 108.4
H10A C10 H10B 107.4
C4 C11 H11A 109.5
C4 C11 H11B 109.5
H11A C11 H11B 109.5
C4 C11 H11C 109.5
H11A C11 H11C 109.5
H11B C11 H11C 109.5
N1 C12 C13 114.0(3)
N1 C12 H12A 108.8
C13 C12 H12A 108.8
N1 C12 H12B 108.8
C13 C12 H12B 108.8
H12A C12 H12B 107.6
C12 C13 C14 110.3(3)
C12 C13 H13A 109.6
C14 C13 H13A 109.6
C12 C13 H13B 109.6
C14 C13 H13B 109.6
H13A C13 H13B 108.1
C13 C14 C15 108.7(3)
C13 C14 H14A 110.0
C15 C14 H14A 110.0
C13 C14 H14B 110.0
C15 C14 H14B 110.0
H14A C14 H14B 108.3
C16 C15 C14 112.2(3)
C16 C15 H15A 109.2
C14 C15 H15A 109.2
C16 C15 H15B 109.2
C14 C15 H15B 109.2
H15A C15 H15B 107.9
N1 C16 C15 114.3(3)
N1 C16 H16A 108.7
C15 C16 H16A 108.7
N1 C16 H16B 108.7
C15 C16 H16B 108.7
H16A C16 H16B 107.6
C2 B1 C31 118.7(3)
C2 B1 C21 114.0(3)
C31 B1 C21 105.3(3)
C2 B1 N1 83.1(2)
C31 B1 N1 115.0(3)
C21 B1 N1 120.3(3)
C22 C21 C26 112.4(3)
C22 C21 B1 133.0(3)
C26 C21 B1 114.3(3)
F22 C22 C21 121.4(3)
F22 C22 C23 113.5(3)
C21 C22 C23 125.1(4)
F23 C23 C24 119.9(3)
F23 C23 C22 120.6(4)
C24 C23 C22 119.5(4)
F24 C24 C25 120.6(4)
F24 C24 C23 120.5(4)
C25 C24 C23 118.9(3)
F25 C25 C24 119.8(3)
F25 C25 C26 120.4(4)
C24 C25 C26 119.7(4)
F26 C26 C25 115.7(3)
F26 C26 C21 119.8(3)
C25 C26 C21 124.4(4)
C36 C31 C32 112.8(3)
C36 C31 B1 125.6(3)
C32 C31 B1 121.4(3)
F32 C32 C33 116.5(3)
F32 C32 C31 119.4(3)
C33 C32 C31 124.0(4)
F33 C33 C34 120.1(4)
F33 C33 C32 119.7(4)
C34 C33 C32 120.2(4)
F34 C34 C35 120.7(4)
F34 C34 C33 121.1(4)
C35 C34 C33 118.2(3)
F35 C35 C34 119.2(4)
F35 C35 C36 120.4(4)
C34 C35 C36 120.3(4)
F36 C36 C35 114.4(3)
F36 C36 C31 121.1(3)
C35 C36 C31 124.4(4)

loop_
_geom_bond_atom_site_label_1
_geom_bond_atom_site_label_2
_geom_bond_distance
N1 C12 1.494(4)
N1 C16 1.514(4)
N1 C1 1.588(4)
N1 B1 1.733(5)
C1 C2 1.525(5)
C1 C10 1.529(4)
C1 C6 1.543(5)
C2 C3 1.483(5)
C2 B1 1.643(5)
C2 H2 0.9900
C3 C4 1.329(5)
C3 H3 0.9400
C4 C5 1.494(5)
C4 C11 1.511(5)
C5 C6 1.545(5)
C5 H5A 0.9800
C5 H5B 0.9800
C6 C7 1.542(5)
C6 H6 0.9900
C7 C8 1.528(6)
C7 H7A 0.9800
C7 H7B 0.9800
C8 C9 1.510(6)
C8 H8A 0.9800
C8 H8B 0.9800
C9 C10 1.535(6)
C9 H9A 0.9800
C9 H9B 0.9800
C10 H10A 0.9800
C10 H10B 0.9800
C11 H11A 0.9700
C11 H11B 0.9700
C11 H11C 0.9700
C12 C13 1.511(5)
C12 H12A 0.9800
C12 H12B 0.9800
C13 C14 1.516(6)
C13 H13A 0.9800
C13 H13B 0.9800
C14 C15 1.524(6)
C14 H14A 0.9800
C14 H14B 0.9800
C15 C16 1.520(5)
C15 H15A 0.9800
C15 H15B 0.9800
C16 H16A 0.9800
C16 H16B 0.9800
B1 C31 1.644(5)
B1 C21 1.650(5)
C21 C22 1.378(5)
C21 C26 1.403(5)
F22 C22 1.353(4)
C22 C23 1.380(5)
F23 C23 1.342(4)
C23 C24 1.369(6)
F24 C24 1.345(4)
C24 C25 1.367(6)
F25 C25 1.342(5)
C25 C26 1.377(5)
F26 C26 1.351(4)
C31 C36 1.381(5)
C31 C32 1.401(5)
F32 C32 1.348(4)
C32 C33 1.377(5)
F33 C33 1.350(4)
C33 C34 1.366(6)
F34 C34 1.334(4)
C34 C35 1.366(6)
F35 C35 1.342(5)
C35 C36 1.379(5)
F36 C36 1.346(4)

loop_
_geom_torsion_atom_site_label_1
_geom_torsion_atom_site_label_2
_geom_torsion_atom_site_label_3
_geom_torsion_atom_site_label_4
_geom_torsion
C12 N1 C1 C2 151.2(3)
C16 N1 C1 C2 -89.7(3)
B1 N1 C1 C2 20.1(2)
C12 N1 C1 C10 -90.8(4)
C16 N1 C1 C10 28.3(4)
B1 N1 C1 C10 138.1(3)
C12 N1 C1 C6 36.3(4)
C16 N1 C1 C6 155.3(3)
B1 N1 C1 C6 -94.9(3)
C10 C1 C2 C3 87.7(4)
C6 C1 C2 C3 -36.6(4)
N1 C1 C2 C3 -152.2(3)
C10 C1 C2 B1 -141.3(3)
C6 C1 C2 B1 94.4(3)
N1 C1 C2 B1 -21.2(3)
C1 C2 C3 C4 10.2(5)
B1 C2 C3 C4 -102.3(4)
C2 C3 C4 C5 0.7(5)
C2 C3 C4 C11 -175.9(3)
C3 C4 C5 C6 16.1(5)
C11 C4 C5 C6 -167.1(3)
C2 C1 C6 C7 173.1(3)
C10 C1 C6 C7 46.1(4)
N1 C1 C6 C7 -84.7(4)
C2 C1 C6 C5 51.0(4)
C10 C1 C6 C5 -75.9(4)
N1 C1 C6 C5 153.2(3)
C4 C5 C6 C7 -168.3(3)
C4 C5 C6 C1 -41.7(4)
C1 C6 C7 C8 -48.6(4)
C5 C6 C7 C8 75.0(4)
C6 C7 C8 C9 51.4(5)
C7 C8 C9 C10 -54.0(5)
C2 C1 C10 C9 -176.2(3)
C6 C1 C10 C9 -50.3(4)
N1 C1 C10 C9 78.6(4)
C8 C9 C10 C1 56.0(5)
C16 N1 C12 C13 58.4(4)
C1 N1 C12 C13 179.6(3)
B1 N1 C12 C13 -74.1(4)
N1 C12 C13 C14 -61.9(4)
C12 C13 C14 C15 55.4(4)
C13 C14 C15 C16 -52.9(5)
C12 N1 C16 C15 -54.7(4)
C1 N1 C16 C15 -179.5(3)
B1 N1 C16 C15 87.4(4)
C14 C15 C16 N1 55.0(4)
C3 C2 B1 C31 -101.7(4)
C1 C2 B1 C31 134.3(3)
C3 C2 B1 C21 23.4(5)
C1 C2 B1 C21 -100.6(3)
C3 C2 B1 N1 143.5(3)
C1 C2 B1 N1 19.5(2)
C12 N1 B1 C2 -138.3(3)
C16 N1 B1 C2 90.7(3)
C1 N1 B1 C2 -18.7(2)
C12 N1 B1 C31 103.2(4)
C16 N1 B1 C31 -27.8(4)
C1 N1 B1 C31 -137.3(3)
C12 N1 B1 C21 -24.4(5)
C16 N1 B1 C21 -155.4(3)
C1 N1 B1 C21 95.1(3)
C2 B1 C21 C22 120.2(4)
C31 B1 C21 C22 -107.9(4)
N1 B1 C21 C22 24.0(5)
C2 B1 C21 C26 -66.3(4)
C31 B1 C21 C26 65.7(4)
N1 B1 C21 C26 -162.4(3)
C26 C21 C22 F22 -176.0(3)
B1 C21 C22 F22 -2.3(6)
C26 C21 C22 C23 0.9(5)
B1 C21 C22 C23 174.6(4)
F22 C22 C23 F23 -1.9(5)
C21 C22 C23 F23 -179.0(3)
F22 C22 C23 C24 176.8(3)
C21 C22 C23 C24 -0.3(6)
F23 C23 C24 F24 -0.9(6)
C22 C23 C24 F24 -179.6(3)
F23 C23 C24 C25 178.5(3)
C22 C23 C24 C25 -0.3(6)
F24 C24 C25 F25 2.2(6)
C23 C24 C25 F25 -177.1(4)
F24 C24 C25 C26 179.5(3)
C23 C24 C25 C26 0.1(6)
F25 C25 C26 F26 2.1(5)
C24 C25 C26 F26 -175.2(3)
F25 C25 C26 C21 177.8(3)
C24 C25 C26 C21 0.5(6)
C22 C21 C26 F26 174.6(3)
B1 C21 C26 F26 -0.4(5)
C22 C21 C26 C25 -1.0(5)
B1 C21 C26 C25 -176.0(3)
C2 B1 C31 C36 4.1(5)
C21 B1 C31 C36 -125.1(4)
N1 B1 C31 C36 100.1(4)
C2 B1 C31 C32 177.7(3)
C21 B1 C31 C32 48.5(4)
N1 B1 C31 C32 -86.3(4)
C36 C31 C32 F32 179.3(3)
B1 C31 C32 F32 5.0(5)
C36 C31 C32 C33 -0.9(6)
B1 C31 C32 C33 -175.3(4)
F32 C32 C33 F33 -0.7(6)
C31 C32 C33 F33 179.5(4)
F32 C32 C33 C34 179.3(4)
C31 C32 C33 C34 -0.4(7)
F33 C33 C34 F34 0.4(6)
C32 C33 C34 F34 -179.6(4)
F33 C33 C34 C35 -178.8(4)
C32 C33 C34 C35 1.2(6)
F34 C34 C35 F35 -1.3(6)
C33 C34 C35 F35 178.0(4)
F34 C34 C35 C36 -179.7(4)
C33 C34 C35 C36 -0.5(6)
F35 C35 C36 F36 -1.2(6)
C34 C35 C36 F36 177.2(4)
F35 C35 C36 C31 -179.4(4)
C34 C35 C36 C31 -1.0(6)
C32 C31 C36 F36 -176.5(3)
B1 C31 C36 F36 -2.4(6)
C32 C31 C36 C35 1.6(5)
B1 C31 C36 C35 175.7(4)
